data_4068431
loop_
_publ_author_name
'Castonguay, Annie'
'Spasyuk, Denis M.'
'Madern, Nathalie'
'Beauchamp, Andr\'e L.'
'Zargarian, Davit'

_publ_section_title
;
 Regioselective Hydroamination of Acrylonitrile Catalyzed by Cationic
 Pincer Complexes of Nickel(II)
;
_journal_issue 7
_journal_name_full Organometallics
_journal_page_first 2134
_journal_paper_doi 10.1021/om800840u
_journal_volume 28
_journal_year 2009
_chemical_compound_source 'Synthesized by the authors. See text'
_chemical_formula_moiety 'C22 H38 N Ni P2, C24 H20 B'
_chemical_formula_sum 'C46 H58 B N Ni P2'
_chemical_formula_weight 756.39
_chemical_name_systematic
; 
 ? 
;
_space_group_IT_number 61
_symmetry_cell_setting orthorhombic
_symmetry_space_group_name_Hall '-P 2ac 2ab'
_symmetry_space_group_name_H-M 'P b c a'
_atom_sites_solution_hydrogens geom
_atom_sites_solution_primary direct
_atom_sites_solution_secondary difmap
_audit_creation_method SHELXL-97
_cell_angle_alpha 90.00
_cell_angle_beta 90.00
_cell_angle_gamma 90.00
_cell_formula_units_Z 8
_cell_length_a 18.9665(9)
_cell_length_b 17.7718(8)
_cell_length_c 24.7209(11)
_cell_measurement_reflns_used 8805
_cell_measurement_temperature 100(2)
_cell_measurement_theta_max 68.90
_cell_measurement_theta_min 3.58
_cell_volume 8332.6(7)
_computing_cell_refinement 'SMART (Bruker, 2003)'
_computing_data_collection 'SMART (Bruker, 2003)'
_computing_data_reduction 'SAINT (Bruker, 2004)'
_computing_molecular_graphics 'SHELXTL (Bruker, 1997)'
_computing_publication_material 'UdMX (Maris, 2004)'
_computing_structure_refinement 'SHELXL97 (Sheldrick, 1997)'
_computing_structure_solution 'SHELXS97 (Sheldrick, 1997)'
_diffrn_ambient_temperature 100(2)
_diffrn_measured_fraction_theta_full 0.983
_diffrn_measured_fraction_theta_max 0.983
_diffrn_measurement_device_type 'Bruker Smart 6000'
_diffrn_measurement_method \w
_diffrn_radiation_monochromator 'Montel 200 optics'
_diffrn_radiation_source 'Rotating Anode'
_diffrn_radiation_type CuK\a
_diffrn_radiation_wavelength 1.54178
_diffrn_reflns_av_R_equivalents 0.063
_diffrn_reflns_av_sigmaI/netI 0.0571
_diffrn_reflns_limit_h_max 22
_diffrn_reflns_limit_h_min -22
_diffrn_reflns_limit_k_max 18
_diffrn_reflns_limit_k_min -20
_diffrn_reflns_limit_l_max 29
_diffrn_reflns_limit_l_min -29
_diffrn_reflns_number 114177
_diffrn_reflns_theta_full 69.05
_diffrn_reflns_theta_max 69.05
_diffrn_reflns_theta_min 3.58
_diffrn_standards_decay_% 0.00
_diffrn_standards_number 79
_exptl_absorpt_coefficient_mu 1.623
_exptl_absorpt_correction_T_max 0.8930
_exptl_absorpt_correction_T_min 0.7500
_exptl_absorpt_correction_type multi-scan
_exptl_absorpt_process_details 'Sadabs (Sheldrick,1996)'
_exptl_crystal_colour yellow
_exptl_crystal_density_diffrn 1.206
_exptl_crystal_density_method 'not measured'
_exptl_crystal_description block
_exptl_crystal_F_000 3232
_exptl_crystal_size_max 0.24
_exptl_crystal_size_mid 0.24
_exptl_crystal_size_min 0.07
_refine_diff_density_max 0.672
_refine_diff_density_min -0.408
_refine_diff_density_rms 0.066
_refine_ls_extinction_method none
_refine_ls_goodness_of_fit_ref 0.935
_refine_ls_hydrogen_treatment constr
_refine_ls_matrix_type full
_refine_ls_number_parameters 469
_refine_ls_number_reflns 7627
_refine_ls_number_restraints 0
_refine_ls_restrained_S_all 0.935
_refine_ls_R_factor_all 0.0805
_refine_ls_R_factor_gt 0.0461
_refine_ls_shift/su_max 0.001
_refine_ls_shift/su_mean 0.000
_refine_ls_structure_factor_coef Fsqd
_refine_ls_weighting_details 'calc w=1/[\s^2^(Fo^2^)+(0.0765P)^2^+0.0000P] where P=(Fo^2^+2Fc^2^)/3'
_refine_ls_weighting_scheme calc
_refine_ls_wR_factor_gt 0.1128
_refine_ls_wR_factor_ref 0.1290
_reflns_number_gt 4972
_reflns_number_total 7627
_reflns_threshold_expression I>2\s(I)
_cod_data_source_file om800840u_si_001.cif
_cod_data_source_block cast30
_cod_depositor_comments
;
The following automatic conversions were performed:

'_symmetry_cell_setting' value 'Orthorhombic' changed to
'orthorhombic' according to
/home/saulius/struct/CIF-dictionaries/cif_core.dic dictionary named
'cif_core.dic' version 2.4.2 from 2011-04-26.

'_geom_bond_publ_flag'
value 'Y' changed to 'y' according to
/home/saulius/struct/CIF-dictionaries/cif_core.dic dictionary named
'cif_core.dic' version 2.4.2 from 2011-04-26 (56
times).

'_geom_angle_publ_flag' value 'Y' changed to 'y' according
to /home/saulius/struct/CIF-dictionaries/cif_core.dic dictionary
named 'cif_core.dic' version 2.4.2 from 2011-04-26 (84
times).

'_geom_torsion_publ_flag' value 'Y' changed to 'y' according
to /home/saulius/struct/CIF-dictionaries/cif_core.dic dictionary
named 'cif_core.dic' version 2.4.2 from 2011-04-26 (132 times).

Automatic conversion script
Id: cif_fix_values 1715 2011-07-08 13:25:40Z adriana 
;
_cod_original_sg_symbol_H-M Pbca
_cod_database_code 4068431

loop_
_symmetry_equiv_pos_as_xyz
'x, y, z'
'-x+1/2, -y, z+1/2'
'-x, y+1/2, -z+1/2'
'x+1/2, -y+1/2, -z'
'-x, -y, -z'
'x-1/2, y, -z-1/2'
'x, -y-1/2, z-1/2'
'-x-1/2, y-1/2, z'

loop_
_atom_site_label
_atom_site_type_symbol
_atom_site_fract_x
_atom_site_fract_y
_atom_site_fract_z
_atom_site_U_iso_or_equiv
_atom_site_adp_type
_atom_site_occupancy
_atom_site_symmetry_multiplicity
_atom_site_calc_flag
_atom_site_refinement_flags
Ni Ni 0.21896(3) 0.45454(3) 0.394256(17) 0.02679(14) Uani 1 1 d .
P1 P 0.16754(4) 0.47453(4) 0.47146(3) 0.02999(18) Uani 1 1 d .
P2 P 0.24932(4) 0.43106(4) 0.31052(3) 0.02663(17) Uani 1 1 d .
N N 0.31010(13) 0.47293(13) 0.42184(9) 0.0312(6) Uani 1 1 d .
B B 0.44340(18) 0.35414(18) 0.65093(12) 0.0277(7) Uani 1 1 d .
C1 C 0.08370(17) 0.42543(17) 0.46505(11) 0.0349(7) Uani 1 1 d .
H1A H 0.0873 0.3735 0.4794 0.042 Uiso 1 1 calc R
H1B H 0.0461 0.4524 0.4849 0.042 Uiso 1 1 calc R
C2 C 0.06846(16) 0.42453(16) 0.40529(11) 0.0315(7) Uani 1 1 d .
C3 C 0.12472(15) 0.43733(15) 0.36917(11) 0.0268(6) Uani 1 1 d .
C4 C 0.10870(15) 0.43592(15) 0.31294(11) 0.0281(6) Uani 1 1 d .
C5 C 0.16765(15) 0.44963(16) 0.27341(11) 0.0300(6) Uani 1 1 d .
H5A H 0.1666 0.5023 0.2603 0.036 Uiso 1 1 calc R
H5B H 0.1635 0.4155 0.2419 0.036 Uiso 1 1 calc R
C6 C 0.14742(18) 0.57456(17) 0.48518(12) 0.0395(8) Uani 1 1 d .
H6 H 0.1261 0.5783 0.5221 0.047 Uiso 1 1 calc R
C61 C 0.2150(2) 0.62129(18) 0.48448(13) 0.0477(9) Uani 1 1 d .
H61A H 0.2352 0.6208 0.4480 0.071 Uiso 1 1 calc R
H61B H 0.2489 0.5999 0.5101 0.071 Uiso 1 1 calc R
H61C H 0.2041 0.6732 0.4949 0.071 Uiso 1 1 calc R
C62 C 0.09411(19) 0.60627(18) 0.44397(14) 0.0463(8) Uani 1 1 d .
H62A H 0.0813 0.6577 0.4542 0.069 Uiso 1 1 calc R
H62B H 0.0518 0.5747 0.4436 0.069 Uiso 1 1 calc R
H62C H 0.1154 0.6066 0.4079 0.069 Uiso 1 1 calc R
C7 C 0.21052(17) 0.43804(17) 0.53306(11) 0.0344(7) Uani 1 1 d .
H7 H 0.2527 0.4702 0.5404 0.041 Uiso 1 1 calc R
C71 C 0.1625(2) 0.4421(2) 0.58293(13) 0.0542(10) Uani 1 1 d .
H71A H 0.1204 0.4114 0.5768 0.081 Uiso 1 1 calc R
H71B H 0.1486 0.4945 0.5893 0.081 Uiso 1 1 calc R
H71C H 0.1880 0.4230 0.6146 0.081 Uiso 1 1 calc R
C72 C 0.23670(17) 0.35785(17) 0.52351(12) 0.0390(8) Uani 1 1 d .
H72A H 0.2621 0.3402 0.5556 0.059 Uiso 1 1 calc R
H72B H 0.2684 0.3572 0.4922 0.059 Uiso 1 1 calc R
H72C H 0.1964 0.3248 0.5165 0.059 Uiso 1 1 calc R
C8 C 0.31868(15) 0.48964(16) 0.27979(11) 0.0293(6) Uani 1 1 d .
H8 H 0.3652 0.4711 0.2933 0.035 Uiso 1 1 calc R
C81 C 0.31086(17) 0.57172(16) 0.29728(11) 0.0361(7) Uani 1 1 d .
H81A H 0.3495 0.6015 0.2819 0.054 Uiso 1 1 calc R
H81B H 0.3124 0.5748 0.3368 0.054 Uiso 1 1 calc R
H81C H 0.2657 0.5914 0.2843 0.054 Uiso 1 1 calc R
C82 C 0.31913(17) 0.48341(18) 0.21785(12) 0.0372(7) Uani 1 1 d .
H82A H 0.2754 0.5048 0.2033 0.056 Uiso 1 1 calc R
H82B H 0.3226 0.4304 0.2074 0.056 Uiso 1 1 calc R
H82C H 0.3596 0.5111 0.2033 0.056 Uiso 1 1 calc R
C9 C 0.27261(17) 0.33243(16) 0.29551(12) 0.0347(7) Uani 1 1 d .
H9 H 0.2717 0.3259 0.2553 0.042 Uiso 1 1 calc R
C91 C 0.21761(19) 0.27961(17) 0.31972(13) 0.0436(8) Uani 1 1 d .
H91A H 0.2293 0.2275 0.3103 0.065 Uiso 1 1 calc R
H91B H 0.1710 0.2922 0.3052 0.065 Uiso 1 1 calc R
H91C H 0.2172 0.2852 0.3592 0.065 Uiso 1 1 calc R
C92 C 0.34621(19) 0.31234(19) 0.31524(16) 0.0511(9) Uani 1 1 d .
H92A H 0.3487 0.3190 0.3545 0.077 Uiso 1 1 calc R
H92B H 0.3808 0.3452 0.2977 0.077 Uiso 1 1 calc R
H92C H 0.3565 0.2598 0.3062 0.077 Uiso 1 1 calc R
C10 C 0.36138(16) 0.48690(16) 0.44299(11) 0.0293(6) Uani 1 1 d .
C11 C 0.42580(16) 0.50446(17) 0.47211(12) 0.0359(7) Uani 1 1 d .
H11A H 0.4150 0.5118 0.5105 0.054 Uiso 1 1 calc R
H11B H 0.4466 0.5506 0.4574 0.054 Uiso 1 1 calc R
H11C H 0.4593 0.4628 0.4681 0.054 Uiso 1 1 calc R
C12 C 0.00093(16) 0.41017(16) 0.38640(12) 0.0350(7) Uani 1 1 d .
H12 H -0.0362 0.4016 0.4114 0.042 Uiso 1 1 calc R
C13 C -0.01279(17) 0.40828(17) 0.33147(13) 0.0377(7) Uani 1 1 d .
H13 H -0.0590 0.3978 0.3188 0.045 Uiso 1 1 calc R
C14 C 0.04107(16) 0.42173(16) 0.29509(12) 0.0322(7) Uani 1 1 d .
H14 H 0.0314 0.4212 0.2574 0.039 Uiso 1 1 calc R
C15 C 0.36816(15) 0.30734(15) 0.65168(10) 0.0266(6) Uani 1 1 d .
C16 C 0.30997(16) 0.33308(16) 0.68122(11) 0.0308(7) Uani 1 1 d .
H16 H 0.3146 0.3788 0.7009 0.037 Uiso 1 1 calc R
C17 C 0.24612(16) 0.29546(17) 0.68334(11) 0.0322(7) Uani 1 1 d .
H17 H 0.2079 0.3160 0.7033 0.039 Uiso 1 1 calc R
C18 C 0.23814(16) 0.22746(17) 0.65621(11) 0.0339(7) Uani 1 1 d .
H18 H 0.1945 0.2012 0.6571 0.041 Uiso 1 1 calc R
C19 C 0.29509(16) 0.19892(17) 0.62798(11) 0.0334(7) Uani 1 1 d .
H19 H 0.2910 0.1519 0.6100 0.040 Uiso 1 1 calc R
C20 C 0.35821(16) 0.23831(16) 0.62559(11) 0.0297(6) Uani 1 1 d .
H20 H 0.3962 0.2176 0.6054 0.036 Uiso 1 1 calc R
C21 C 0.49308(15) 0.32725(14) 0.59952(11) 0.0266(6) Uani 1 1 d .
C22 C 0.46368(16) 0.32314(15) 0.54701(11) 0.0298(6) Uani 1 1 d .
H22 H 0.4148 0.3333 0.5425 0.036 Uiso 1 1 calc R
C23 C 0.50359(16) 0.30479(16) 0.50164(11) 0.0325(7) Uani 1 1 d .
H23 H 0.4817 0.3021 0.4671 0.039 Uiso 1 1 calc R
C24 C 0.57479(18) 0.29051(16) 0.50657(12) 0.0377(8) Uani 1 1 d .
H24 H 0.6022 0.2782 0.4756 0.045 Uiso 1 1 calc R
C25 C 0.60594(17) 0.29431(16) 0.55732(12) 0.0357(7) Uani 1 1 d .
H25 H 0.6549 0.2843 0.5614 0.043 Uiso 1 1 calc R
C26 C 0.56497(15) 0.31287(15) 0.60247(11) 0.0300(6) Uani 1 1 d .
H26 H 0.5874 0.3158 0.6368 0.036 Uiso 1 1 calc R
C27 C 0.47981(15) 0.33951(15) 0.71023(11) 0.0272(6) Uani 1 1 d .
C28 C 0.51504(15) 0.27202(16) 0.72309(11) 0.0307(7) Uani 1 1 d .
H28 H 0.5198 0.2348 0.6958 0.037 Uiso 1 1 calc R
C29 C 0.54282(16) 0.25763(17) 0.77356(12) 0.0349(7) Uani 1 1 d .
H29 H 0.5663 0.2113 0.7801 0.042 Uiso 1 1 calc R
C30 C 0.53681(17) 0.31012(17) 0.81499(12) 0.0377(7) Uani 1 1 d .
H30 H 0.5564 0.3006 0.8497 0.045 Uiso 1 1 calc R
C31 C 0.50161(17) 0.37646(17) 0.80430(12) 0.0371(7) Uani 1 1 d .
H31 H 0.4964 0.4130 0.8320 0.045 Uiso 1 1 calc R
C32 C 0.47383(16) 0.39014(16) 0.75330(11) 0.0316(7) Uani 1 1 d .
H32 H 0.4496 0.4362 0.7473 0.038 Uiso 1 1 calc R
C33 C 0.43165(15) 0.44485(15) 0.64081(10) 0.0265(6) Uani 1 1 d .
C34 C 0.37021(17) 0.47835(16) 0.62141(11) 0.0315(7) Uani 1 1 d .
H34 H 0.3305 0.4472 0.6145 0.038 Uiso 1 1 calc R
C35 C 0.36430(17) 0.55531(16) 0.61168(11) 0.0343(7) Uani 1 1 d .
H35 H 0.3212 0.5755 0.5985 0.041 Uiso 1 1 calc R
C36 C 0.42048(17) 0.60206(16) 0.62103(11) 0.0328(7) Uani 1 1 d .
H36 H 0.4165 0.6546 0.6147 0.039 Uiso 1 1 calc R
C37 C 0.48282(17) 0.57169(17) 0.63979(11) 0.0354(7) Uani 1 1 d .
H37 H 0.5223 0.6033 0.6462 0.042 Uiso 1 1 calc R
C38 C 0.48767(16) 0.49515(16) 0.64933(12) 0.0337(7) Uani 1 1 d .
H38 H 0.5311 0.4756 0.6623 0.040 Uiso 1 1 calc R

loop_
_atom_site_aniso_label
_atom_site_aniso_U_11
_atom_site_aniso_U_22
_atom_site_aniso_U_33
_atom_site_aniso_U_23
_atom_site_aniso_U_13
_atom_site_aniso_U_12
Ni 0.0286(3) 0.0321(3) 0.0196(2) -0.00144(18) -0.0009(2) -0.0007(2)
P1 0.0356(4) 0.0338(4) 0.0207(4) 0.0000(3) 0.0025(3) 0.0007(3)
P2 0.0316(4) 0.0278(4) 0.0205(3) -0.0017(3) -0.0010(3) -0.0008(3)
N 0.0354(15) 0.0365(15) 0.0216(12) -0.0004(10) -0.0007(11) -0.0026(11)
B 0.0298(19) 0.0285(19) 0.0247(16) -0.0004(13) 0.0014(14) 0.0013(13)
C1 0.0393(19) 0.0348(18) 0.0308(16) 0.0048(12) 0.0052(14) 0.0028(13)
C2 0.0365(18) 0.0270(16) 0.0309(16) 0.0024(11) 0.0009(13) 0.0022(12)
C3 0.0267(15) 0.0252(16) 0.0285(15) 0.0017(11) -0.0030(12) -0.0013(11)
C4 0.0349(17) 0.0217(15) 0.0277(15) 0.0011(11) -0.0027(13) 0.0003(11)
C5 0.0353(17) 0.0358(17) 0.0189(13) -0.0011(11) -0.0051(12) -0.0009(13)
C6 0.055(2) 0.0367(19) 0.0268(16) -0.0014(12) 0.0067(15) 0.0057(15)
C61 0.070(3) 0.036(2) 0.0364(18) -0.0040(14) -0.0025(17) -0.0016(17)
C62 0.051(2) 0.040(2) 0.048(2) 0.0015(15) 0.0029(17) 0.0109(16)
C7 0.0425(19) 0.0405(19) 0.0201(14) 0.0011(12) -0.0006(13) -0.0007(14)
C71 0.071(3) 0.069(3) 0.0233(16) 0.0054(15) 0.0064(17) 0.016(2)
C72 0.048(2) 0.040(2) 0.0289(16) 0.0036(13) -0.0031(14) 0.0000(14)
C8 0.0287(17) 0.0318(17) 0.0275(15) -0.0003(11) -0.0022(12) -0.0014(12)
C81 0.050(2) 0.0321(18) 0.0260(15) -0.0004(12) -0.0052(14) -0.0048(14)
C82 0.0389(19) 0.043(2) 0.0294(16) -0.0008(13) 0.0073(14) -0.0011(14)
C9 0.0441(19) 0.0296(18) 0.0303(16) -0.0032(12) -0.0007(14) -0.0001(13)
C91 0.055(2) 0.0285(19) 0.048(2) -0.0033(13) 0.0030(17) -0.0040(15)
C92 0.052(2) 0.035(2) 0.066(2) -0.0042(16) -0.0011(19) 0.0080(15)
C10 0.0323(17) 0.0302(17) 0.0253(15) 0.0030(11) 0.0022(13) -0.0001(12)
C11 0.0365(18) 0.0386(19) 0.0327(16) 0.0018(13) -0.0056(14) -0.0045(13)
C12 0.0305(17) 0.0313(18) 0.0432(18) 0.0045(13) 0.0053(14) -0.0010(13)
C13 0.0319(18) 0.0327(18) 0.0486(19) 0.0050(14) -0.0097(15) -0.0008(13)
C14 0.0334(17) 0.0280(17) 0.0352(16) 0.0038(12) -0.0085(13) 0.0006(12)
C15 0.0342(17) 0.0283(16) 0.0173(13) 0.0055(10) -0.0026(12) 0.0034(12)
C16 0.0351(17) 0.0338(18) 0.0234(14) -0.0023(11) 0.0005(13) -0.0011(12)
C17 0.0334(17) 0.0419(18) 0.0215(14) 0.0014(12) 0.0044(13) 0.0004(13)
C18 0.039(2) 0.0384(19) 0.0242(15) 0.0049(12) -0.0033(13) -0.0101(13)
C19 0.0426(19) 0.0296(17) 0.0280(15) -0.0005(12) -0.0024(14) -0.0038(13)
C20 0.0333(17) 0.0311(17) 0.0248(14) 0.0033(11) 0.0010(13) 0.0031(12)
C21 0.0345(17) 0.0199(15) 0.0254(14) 0.0017(10) 0.0016(12) -0.0007(11)
C22 0.0328(17) 0.0257(17) 0.0309(15) 0.0027(11) 0.0009(13) -0.0011(12)
C23 0.0447(19) 0.0282(17) 0.0247(15) 0.0006(12) 0.0018(13) -0.0013(13)
C24 0.051(2) 0.0321(18) 0.0298(16) 0.0031(12) 0.0122(15) 0.0117(14)
C25 0.0370(18) 0.0345(18) 0.0356(17) 0.0088(13) 0.0055(14) 0.0048(13)
C26 0.0334(17) 0.0295(17) 0.0271(15) 0.0038(11) 0.0019(13) 0.0017(12)
C27 0.0268(16) 0.0269(16) 0.0278(14) 0.0009(11) 0.0011(12) -0.0023(11)
C28 0.0362(18) 0.0314(17) 0.0247(15) -0.0015(11) -0.0014(13) 0.0000(12)
C29 0.0419(19) 0.0289(17) 0.0340(16) 0.0041(12) -0.0025(14) 0.0028(13)
C30 0.045(2) 0.0411(19) 0.0265(15) 0.0015(13) -0.0078(14) -0.0007(14)
C31 0.046(2) 0.0371(19) 0.0281(16) -0.0082(12) -0.0023(14) 0.0025(14)
C32 0.0376(18) 0.0270(17) 0.0300(15) 0.0001(12) -0.0006(13) 0.0048(12)
C33 0.0317(16) 0.0288(16) 0.0190(13) 0.0000(11) 0.0043(12) 0.0029(12)
C34 0.0395(18) 0.0315(18) 0.0237(14) -0.0024(11) -0.0026(13) 0.0015(13)
C35 0.046(2) 0.0321(18) 0.0247(15) 0.0002(12) -0.0057(13) 0.0107(14)
C36 0.051(2) 0.0268(17) 0.0208(14) 0.0008(11) 0.0068(13) 0.0046(13)
C37 0.043(2) 0.0309(18) 0.0324(16) -0.0017(12) 0.0043(14) -0.0071(13)
C38 0.0324(17) 0.0333(19) 0.0356(17) 0.0036(13) 0.0040(14) 0.0034(13)

loop_
_atom_type_symbol
_atom_type_description
_atom_type_scat_dispersion_real
_atom_type_scat_dispersion_imag
_atom_type_scat_source
C C 0.0181 0.0091 'International Tables Vol C Tables 4.2.6.8 and 6.1.1.4'
H H 0.0000 0.0000 'International Tables Vol C Tables 4.2.6.8 and 6.1.1.4'
B B 0.0090 0.0039 'International Tables Vol C Tables 4.2.6.8 and 6.1.1.4'
N N 0.0311 0.0180 'International Tables Vol C Tables 4.2.6.8 and 6.1.1.4'
P P 0.2955 0.4335 'International Tables Vol C Tables 4.2.6.8 and 6.1.1.4'
Ni Ni -3.0029 0.5091 'International Tables Vol C Tables 4.2.6.8 and 6.1.1.4'

loop_
_geom_angle_atom_site_label_1
_geom_angle_atom_site_label_2
_geom_angle_atom_site_label_3
_geom_angle
_geom_angle_publ_flag
N NI C3 177.51(11) y
N NI P1 93.75(8) y
C3 NI P1 83.78(9) y
N NI P2 97.69(7) y
C3 NI P2 84.77(9) y
P1 NI P2 168.55(4) y
C1 P1 C7 106.81(14) y
C1 P1 C6 107.25(15) y
C7 P1 C6 106.11(14) y
C1 P1 NI 103.73(10) y
C7 P1 NI 117.99(10) y
C6 P1 NI 114.26(10) y
C5 P2 C8 107.21(13) y
C5 P2 C9 105.85(14) y
C8 P2 C9 106.44(14) y
C5 P2 NI 102.53(9) y
C8 P2 NI 118.05(9) y
C9 P2 NI 115.74(10) y
C10 N NI 172.9(2) y
C27 B C33 110.3(2) y
C27 B C15 105.9(2) y
C33 B C15 112.2(2) y
C27 B C21 113.7(2) y
C33 B C21 104.1(2) y
C15 B C21 110.8(2) y
C2 C1 P1 105.0(2) y
C2 C1 H1A 110.8 ?
P1 C1 H1A 110.8 ?
C2 C1 H1B 110.8 ?
P1 C1 H1B 110.8 ?
H1A C1 H1B 108.8 ?
C12 C2 C3 121.0(3) y
C12 C2 C1 120.6(3) y
C3 C2 C1 118.3(3) y
C2 C3 C4 117.0(3) y
C2 C3 NI 121.8(2) y
C4 C3 NI 121.2(2) y
C14 C4 C3 120.9(3) y
C14 C4 C5 120.8(3) y
C3 C4 C5 118.2(2) y
C4 C5 P2 105.91(18) y
C4 C5 H5A 110.6 ?
P2 C5 H5A 110.6 ?
C4 C5 H5B 110.6 ?
P2 C5 H5B 110.6 ?
H5A C5 H5B 108.7 ?
C61 C6 C62 110.1(3) y
C61 C6 P1 110.3(2) y
C62 C6 P1 111.4(2) y
C61 C6 H6 108.3 ?
C62 C6 H6 108.3 ?
P1 C6 H6 108.3 ?
C6 C61 H61A 109.5 ?
C6 C61 H61B 109.5 ?
H61A C61 H61B 109.5 ?
C6 C61 H61C 109.5 ?
H61A C61 H61C 109.5 ?
H61B C61 H61C 109.5 ?
C6 C62 H62A 109.5 ?
C6 C62 H62B 109.5 ?
H62A C62 H62B 109.5 ?
C6 C62 H62C 109.5 ?
H62A C62 H62C 109.5 ?
H62B C62 H62C 109.5 ?
C72 C7 C71 111.2(3) y
C72 C7 P1 110.12(19) y
C71 C7 P1 112.6(2) y
C72 C7 H7 107.6 ?
C71 C7 H7 107.6 ?
P1 C7 H7 107.6 ?
C7 C71 H71A 109.5 ?
C7 C71 H71B 109.5 ?
H71A C71 H71B 109.5 ?
C7 C71 H71C 109.5 ?
H71A C71 H71C 109.5 ?
H71B C71 H71C 109.5 ?
C7 C72 H72A 109.5 ?
C7 C72 H72B 109.5 ?
H72A C72 H72B 109.5 ?
C7 C72 H72C 109.5 ?
H72A C72 H72C 109.5 ?
H72B C72 H72C 109.5 ?
C81 C8 C82 110.6(2) y
C81 C8 P2 110.7(2) y
C82 C8 P2 112.0(2) y
C81 C8 H8 107.8 ?
C82 C8 H8 107.8 ?
P2 C8 H8 107.8 ?
C8 C81 H81A 109.5 ?
C8 C81 H81B 109.5 ?
H81A C81 H81B 109.5 ?
C8 C81 H81C 109.5 ?
H81A C81 H81C 109.5 ?
H81B C81 H81C 109.5 ?
C8 C82 H82A 109.5 ?
C8 C82 H82B 109.5 ?
H82A C82 H82B 109.5 ?
C8 C82 H82C 109.5 ?
H82A C82 H82C 109.5 ?
H82B C82 H82C 109.5 ?
C92 C9 C91 110.9(3) y
C92 C9 P2 112.2(2) y
C91 C9 P2 110.0(2) y
C92 C9 H9 107.8 ?
C91 C9 H9 107.8 ?
P2 C9 H9 107.8 ?
C9 C91 H91A 109.5 ?
C9 C91 H91B 109.5 ?
H91A C91 H91B 109.5 ?
C9 C91 H91C 109.5 ?
H91A C91 H91C 109.5 ?
H91B C91 H91C 109.5 ?
C9 C92 H92A 109.5 ?
C9 C92 H92B 109.5 ?
H92A C92 H92B 109.5 ?
C9 C92 H92C 109.5 ?
H92A C92 H92C 109.5 ?
H92B C92 H92C 109.5 ?
N C10 C11 177.8(3) y
C10 C11 H11A 109.5 ?
C10 C11 H11B 109.5 ?
H11A C11 H11B 109.5 ?
C10 C11 H11C 109.5 ?
H11A C11 H11C 109.5 ?
H11B C11 H11C 109.5 ?
C13 C12 C2 120.6(3) y
C13 C12 H12 119.7 ?
C2 C12 H12 119.7 ?
C14 C13 C12 119.7(3) y
C14 C13 H13 120.1 ?
C12 C13 H13 120.1 ?
C4 C14 C13 120.7(3) y
C4 C14 H14 119.6 ?
C13 C14 H14 119.6 ?
C20 C15 C16 114.9(3) y
C20 C15 B 123.6(2) y
C16 C15 B 121.5(2) y
C17 C16 C15 123.5(3) y
C17 C16 H16 118.3 ?
C15 C16 H16 118.3 ?
C16 C17 C18 119.8(3) y
C16 C17 H17 120.1 ?
C18 C17 H17 120.1 ?
C19 C18 C17 118.5(3) y
C19 C18 H18 120.7 ?
C17 C18 H18 120.7 ?
C18 C19 C20 120.7(3) y
C18 C19 H19 119.7 ?
C20 C19 H19 119.7 ?
C19 C20 C15 122.6(3) y
C19 C20 H20 118.7 ?
C15 C20 H20 118.7 ?
C26 C21 C22 115.2(3) y
C26 C21 B 124.9(2) y
C22 C21 B 119.7(3) y
C23 C22 C21 122.5(3) y
C23 C22 H22 118.8 ?
C21 C22 H22 118.8 ?
C24 C23 C22 120.3(3) y
C24 C23 H23 119.9 ?
C22 C23 H23 119.9 ?
C23 C24 C25 119.2(3) y
C23 C24 H24 120.4 ?
C25 C24 H24 120.4 ?
C24 C25 C26 119.7(3) y
C24 C25 H25 120.1 ?
C26 C25 H25 120.1 ?
C21 C26 C25 123.1(3) y
C21 C26 H26 118.4 ?
C25 C26 H26 118.4 ?
C32 C27 C28 114.5(3) y
C32 C27 B 123.0(2) y
C28 C27 B 122.4(2) y
C29 C28 C27 122.9(3) y
C29 C28 H28 118.5 ?
C27 C28 H28 118.5 ?
C28 C29 C30 120.7(3) y
C28 C29 H29 119.6 ?
C30 C29 H29 119.6 ?
C31 C30 C29 118.1(3) y
C31 C30 H30 120.9 ?
C29 C30 H30 120.9 ?
C30 C31 C32 120.5(3) y
C30 C31 H31 119.8 ?
C32 C31 H31 119.8 ?
C31 C32 C27 123.2(3) y
C31 C32 H32 118.4 ?
C27 C32 H32 118.4 ?
C34 C33 C38 114.3(3) y
C34 C33 B 125.7(3) y
C38 C33 B 119.9(3) y
C35 C34 C33 123.1(3) y
C35 C34 H34 118.5 ?
C33 C34 H34 118.5 ?
C36 C35 C34 120.2(3) y
C36 C35 H35 119.9 ?
C34 C35 H35 119.9 ?
C35 C36 C37 119.0(3) y
C35 C36 H36 120.5 ?
C37 C36 H36 120.5 ?
C36 C37 C38 119.9(3) y
C36 C37 H37 120 ?
C38 C37 H37 120 ?
C37 C38 C33 123.4(3) y
C37 C38 H38 118.3 ?
C33 C38 H38 118.3 ?

loop_
_geom_bond_atom_site_label_1
_geom_bond_atom_site_label_2
_geom_bond_distance
_geom_bond_publ_flag
Ni N 1.887(3) y
Ni C3 1.916(3) y
Ni P1 2.1724(8) y
Ni P2 2.1889(8) y
P1 C1 1.821(3) y
P1 C7 1.845(3) y
P1 C6 1.850(3) y
P2 C5 1.830(3) y
P2 C8 1.842(3) y
P2 C9 1.845(3) y
N C10 1.132(4) y
B C27 1.641(4) y
B C33 1.646(4) y
B C15 1.652(4) y
B C21 1.653(4) y
C1 C2 1.505(4) y
C1 H1a 0.99 ?
C1 H1b 0.99 ?
C2 C12 1.387(4) y
C2 C3 1.410(4) y
C3 C4 1.423(4) y
C4 C14 1.380(4) y
C4 C5 1.505(4) y
C5 H5a 0.99 ?
C5 H5b 0.99 ?
C6 C61 1.527(5) y
C6 C62 1.542(4) y
C6 H6 1 ?
C61 H61a 0.98 ?
C61 H61b 0.98 ?
C61 H61c 0.98 ?
C62 H62a 0.98 ?
C62 H62b 0.98 ?
C62 H62c 0.98 ?
C7 C72 1.527(4) y
C7 C71 1.534(4) y
C7 H7 1 ?
C71 H71a 0.98 ?
C71 H71b 0.98 ?
C71 H71c 0.98 ?
C72 H72a 0.98 ?
C72 H72b 0.98 ?
C72 H72c 0.98 ?
C8 C81 1.529(4) y
C8 C82 1.535(4) y
C8 H8 1 ?
C81 H81a 0.98 ?
C81 H81b 0.98 ?
C81 H81c 0.98 ?
C82 H82a 0.98 ?
C82 H82b 0.98 ?
C82 H82c 0.98 ?
C9 C92 1.521(4) y
C9 C91 1.526(4) y
C9 H9 1 ?
C91 H91a 0.98 ?
C91 H91b 0.98 ?
C91 H91c 0.98 ?
C92 H92a 0.98 ?
C92 H92b 0.98 ?
C92 H92c 0.98 ?
C10 C11 1.452(4) y
C11 H11a 0.98 ?
C11 H11b 0.98 ?
C11 H11c 0.98 ?
C12 C13 1.383(4) y
C12 H12 0.95 ?
C13 C14 1.382(4) y
C13 H13 0.95 ?
C14 H14 0.95 ?
C15 C20 1.399(4) y
C15 C16 1.400(4) y
C16 C17 1.384(4) y
C16 H16 0.95 ?
C17 C18 1.390(4) y
C17 H17 0.95 ?
C18 C19 1.382(4) y
C18 H18 0.95 ?
C19 C20 1.388(4) y
C19 H19 0.95 ?
C20 H20 0.95 ?
C21 C26 1.389(4) y
C21 C22 1.415(4) y
C22 C23 1.392(4) y
C22 H22 0.95 ?
C23 C24 1.379(4) y
C23 H23 0.95 ?
C24 C25 1.389(4) y
C24 H24 0.95 ?
C25 C26 1.399(4) y
C25 H25 0.95 ?
C26 H26 0.95 ?
C27 C32 1.398(4) y
C27 C28 1.409(4) y
C28 C29 1.378(4) y
C28 H28 0.95 ?
C29 C30 1.390(4) y
C29 H29 0.95 ?
C30 C31 1.380(4) y
C30 H30 0.95 ?
C31 C32 1.388(4) y
C31 H31 0.95 ?
C32 H32 0.95 ?
C33 C34 1.394(4) y
C33 C38 1.404(4) y
C34 C35 1.393(4) y
C34 H34 0.95 ?
C35 C36 1.371(4) y
C35 H35 0.95 ?
C36 C37 1.380(4) y
C36 H36 0.95 ?
C37 C38 1.384(4) y
C37 H37 0.95 ?
C38 H38 0.95 ?

loop_
_geom_torsion_atom_site_label_1
_geom_torsion_atom_site_label_2
_geom_torsion_atom_site_label_3
_geom_torsion_atom_site_label_4
_geom_torsion
_geom_torsion_publ_flag
N NI P1 C1 -158.04(12) y
C3 NI P1 C1 22.31(13) y
P2 NI P1 C1 23.8(2) y
N NI P1 C7 -40.21(14) y
C3 NI P1 C7 140.14(14) y
P2 NI P1 C7 141.6(2) y
N NI P1 C6 85.54(14) y
C3 NI P1 C6 -94.11(15) y
P2 NI P1 C6 -92.6(2) y
N NI P2 C5 -157.89(12) y
C3 NI P2 C5 21.75(12) y
P1 NI P2 C5 20.3(2) y
N NI P2 C8 -40.39(13) y
C3 NI P2 C8 139.25(14) y
P1 NI P2 C8 137.8(2) y
N NI P2 C9 87.41(14) y
C3 NI P2 C9 -92.95(14) y
P1 NI P2 C9 -94.4(2) y
C3 NI N C10 -5(4) y
P1 NI N C10 -13(2) y
P2 NI N C10 167(2) y
C7 P1 C1 C2 -151.98(19) y
C6 P1 C1 C2 94.6(2) y
NI P1 C1 C2 -26.6(2) y
P1 C1 C2 C12 -162.4(2) y
P1 C1 C2 C3 18.7(3) y
C12 C2 C3 C4 0.9(4) y
C1 C2 C3 C4 179.8(2) y
C12 C2 C3 NI -178.3(2) y
C1 C2 C3 NI 0.6(4) y
N NI C3 C2 -24(3) y
P1 NI C3 C2 -15.9(2) y
P2 NI C3 C2 164.4(2) y
N NI C3 C4 157(2) y
P1 NI C3 C4 165.0(2) y
P2 NI C3 C4 -14.7(2) y
C2 C3 C4 C14 -0.7(4) y
NI C3 C4 C14 178.5(2) y
C2 C3 C4 C5 179.8(2) y
NI C3 C4 C5 -1.0(3) y
C14 C4 C5 P2 -159.5(2) y
C3 C4 C5 P2 19.9(3) y
C8 P2 C5 C4 -151.73(18) y
C9 P2 C5 C4 94.9(2) y
NI P2 C5 C4 -26.76(19) y
C1 P1 C6 C61 -173.3(2) y
C7 P1 C6 C61 72.8(2) y
NI P1 C6 C61 -59.0(2) y
C1 P1 C6 C62 -50.7(3) y
C7 P1 C6 C62 -164.6(2) y
NI P1 C6 C62 63.7(3) y
C1 P1 C7 C72 72.1(2) y
C6 P1 C7 C72 -173.7(2) y
NI P1 C7 C72 -44.1(2) y
C1 P1 C7 C71 -52.6(3) y
C6 P1 C7 C71 61.6(3) y
NI P1 C7 C71 -168.8(2) y
C5 P2 C8 C81 75.9(2) y
C9 P2 C8 C81 -171.1(2) y
NI P2 C8 C81 -39.0(2) y
C5 P2 C8 C82 -48.0(2) y
C9 P2 C8 C82 65.0(2) y
NI P2 C8 C82 -162.96(17) y
C5 P2 C9 C92 169.8(2) y
C8 P2 C9 C92 55.9(3) y
NI P2 C9 C92 -77.4(2) y
C5 P2 C9 C91 -66.2(2) y
C8 P2 C9 C91 179.9(2) y
NI P2 C9 C91 46.6(2) y
NI N C10 C11 28(10) y
C3 C2 C12 C13 -0.2(4) y
C1 C2 C12 C13 -179.0(3) y
C2 C12 C13 C14 -0.8(4) y
C3 C4 C14 C13 -0.2(4) y
C5 C4 C14 C13 179.2(3) y
C12 C13 C14 C4 1.0(4) y
C27 B C15 C20 -102.9(3) y
C33 B C15 C20 136.7(3) y
C21 B C15 C20 20.8(4) y
C27 B C15 C16 74.0(3) y
C33 B C15 C16 -46.4(3) y
C21 B C15 C16 -162.3(2) y
C20 C15 C16 C17 -2.4(4) y
B C15 C16 C17 -179.5(3) y
C15 C16 C17 C18 1.6(4) y
C16 C17 C18 C19 0.5(4) y
C17 C18 C19 C20 -1.7(4) y
C18 C19 C20 C15 0.9(4) y
C16 C15 C20 C19 1.1(4) y
B C15 C20 C19 178.2(3) y
C27 B C21 C26 -16.9(4) y
C33 B C21 C26 103.2(3) y
C15 B C21 C26 -136.0(3) y
C27 B C21 C22 168.1(2) y
C33 B C21 C22 -71.8(3) y
C15 B C21 C22 49.0(3) y
C26 C21 C22 C23 1.0(4) y
B C21 C22 C23 176.5(3) y
C21 C22 C23 C24 -0.7(4) y
C22 C23 C24 C25 0.3(4) y
C23 C24 C25 C26 -0.4(4) y
C22 C21 C26 C25 -1.1(4) y
B C21 C26 C25 -176.3(3) y
C24 C25 C26 C21 0.8(4) y
C33 B C27 C32 24.8(4) y
C15 B C27 C32 -96.9(3) y
C21 B C27 C32 141.2(3) y
C33 B C27 C28 -160.3(3) y
C15 B C27 C28 78.1(3) y
C21 B C27 C28 -43.8(4) y
C32 C27 C28 C29 -1.4(4) y
B C27 C28 C29 -176.7(3) y
C27 C28 C29 C30 0.4(5) y
C28 C29 C30 C31 0.7(5) y
C29 C30 C31 C32 -0.7(5) y
C30 C31 C32 C27 -0.5(5) y
C28 C27 C32 C31 1.5(4) y
B C27 C32 C31 176.8(3) y
C27 B C33 C34 -133.5(3) y
C15 B C33 C34 -15.7(4) y
C21 B C33 C34 104.2(3) y
C27 B C33 C38 49.8(3) y
C15 B C33 C38 167.6(2) y
C21 B C33 C38 -72.5(3) y
C38 C33 C34 C35 -0.6(4) y
B C33 C34 C35 -177.4(3) y
C33 C34 C35 C36 0.2(4) y
C34 C35 C36 C37 0.4(4) y
C35 C36 C37 C38 -0.6(4) y
C36 C37 C38 C33 0.1(4) y
C34 C33 C38 C37 0.4(4) y
B C33 C38 C37 177.5(3) y
